data_2210612
loop_
_publ_author_name
'Lin-Hai Jing'
'Shao-Jin Gu'
'Huan-Xia Zhang'

_publ_section_title
;
 1,1'-(Naphthalene-1,4-diyldicarbonyl)bis(1<i>H</i>-imidazole)
;
_journal_coeditor_code GD2012
_journal_issue 10
_journal_name_full 'Acta Crystallographica Section E'
_journal_page_first o4306
_journal_page_last o4307
_journal_paper_doi 10.1107/S1600536806035094
_journal_volume 62
_journal_year 2006
_chemical_formula_iupac 'C18 H12 N4 O2'
_chemical_formula_moiety 'C18 H12 N4 O2'
_chemical_formula_sum 'C18 H12 N4 O2'
_chemical_formula_weight 316.32
_chemical_name_systematic
;
1,1'-(Naphthalene-1,4-diyldicarbonyl)bis(1H-imidazole)
;
_space_group_IT_number 2
_symmetry_cell_setting triclinic
_symmetry_space_group_name_Hall '-P 1'
_symmetry_space_group_name_H-M 'P -1'
_atom_sites_solution_hydrogens geom
_atom_sites_solution_primary direct
_atom_sites_solution_secondary difmap
_audit_creation_method SHELXL-97
_cell_angle_alpha 75.9000(10)
_cell_angle_beta 77.415(2)
_cell_angle_gamma 84.7380(10)
_cell_formula_units_Z 2
_cell_length_a 7.8010(3)
_cell_length_b 8.1890(3)
_cell_length_c 11.9799(6)
_cell_measurement_reflns_used 6330
_cell_measurement_temperature 153(2)
_cell_measurement_theta_max 27.51
_cell_measurement_theta_min 3.45
_cell_volume 723.81(5)
_computing_cell_refinement RAPID-AUTO
_computing_data_collection 'RAPID-AUTO (Rigaku, 2004)'
_computing_data_reduction RAPID-AUTO
_computing_molecular_graphics 'XP in SHELXTL (Bruker, 1997)'
_computing_publication_material SHELXTL
_computing_structure_refinement 'SHELXL97 (Sheldrick, 1997)'
_computing_structure_solution 'SHELXS97 (Sheldrick, 1997)'
_diffrn_ambient_temperature 153(2)
_diffrn_measured_fraction_theta_full 0.982
_diffrn_measured_fraction_theta_max 0.982
_diffrn_measurement_device_type 'Rigaku R-AXIS RAPID'
_diffrn_measurement_method \w
_diffrn_radiation_monochromator graphite
_diffrn_radiation_source 'Rotating Anode'
_diffrn_radiation_type MoK\a
_diffrn_radiation_wavelength 0.71073
_diffrn_reflns_av_R_equivalents 0.0121
_diffrn_reflns_av_sigmaI/netI 0.0153
_diffrn_reflns_limit_h_max 10
_diffrn_reflns_limit_h_min -10
_diffrn_reflns_limit_k_max 10
_diffrn_reflns_limit_k_min -10
_diffrn_reflns_limit_l_max 15
_diffrn_reflns_limit_l_min -15
_diffrn_reflns_number 7128
_diffrn_reflns_theta_full 27.48
_diffrn_reflns_theta_max 27.48
_diffrn_reflns_theta_min 3.45
_diffrn_standards_decay_% 0
_diffrn_standards_interval_count 0
_diffrn_standards_interval_time 0
_diffrn_standards_number 0
_exptl_absorpt_coefficient_mu 0.099
_exptl_absorpt_correction_type none
_exptl_crystal_colour colourless
_exptl_crystal_density_diffrn 1.451
_exptl_crystal_density_method 'not measured'
_exptl_crystal_description block
_exptl_crystal_F_000 328
_exptl_crystal_size_max 0.57
_exptl_crystal_size_mid 0.22
_exptl_crystal_size_min 0.13
_refine_diff_density_max 0.343
_refine_diff_density_min -0.249
_refine_ls_extinction_coef 0.019(5)
_refine_ls_extinction_expression Fc^*^=kFc[1+0.001xFc^2^\l^3^/sin(2\q)]^-1/4^
_refine_ls_extinction_method SHELXL97
_refine_ls_goodness_of_fit_ref 0.994
_refine_ls_hydrogen_treatment constr
_refine_ls_matrix_type full
_refine_ls_number_parameters 218
_refine_ls_number_reflns 3259
_refine_ls_number_restraints 0
_refine_ls_restrained_S_all 0.994
_refine_ls_R_factor_all 0.0412
_refine_ls_R_factor_gt 0.0358
_refine_ls_shift/su_max 0.000
_refine_ls_shift/su_mean 0.000
_refine_ls_structure_factor_coef Fsqd
_refine_ls_weighting_details 'calc w=1/[\s^2^(Fo^2^)+(0.089P)^2^+0.138P] where P=(Fo^2^+2Fc^2^)/3'
_refine_ls_weighting_scheme calc
_refine_ls_wR_factor_gt 0.1157
_refine_ls_wR_factor_ref 0.1229
_reflns_number_gt 2823
_reflns_number_total 3259
_reflns_threshold_expression I>2\s(I)
_cod_data_source_file gd2012.cif
_cod_data_source_block I
_cod_depositor_comments
;
The following automatic conversions were performed:
'_symmetry_cell_setting' value 'Triclinic' changed to 'triclinic'
according to '/home/saulius/struct/CIF-dictionaries/cif_core.dic'
dictionary named 'cif_core.dic' version 2.4.1 from 2010-06-29.

Automatic conversion script
Id: cif_fix_enum 1527 2010-12-29 10:47:43Z saulius 

The following automatic conversions were performed:

'_symmetry_cell_setting' value 'Triclinic' changed to 'triclinic'
according to /home/saulius/struct/CIF-dictionaries/cif_core.dic
dictionary named 'cif_core.dic' version 2.4.1 from 2010-06-29.

Automatic conversion script
Id: cif_fix_values 1715 2011-07-08 13:25:40Z adriana 
;
_cod_database_code 2210612
_cod_database_fobs_code 2210612

loop_
_symmetry_equiv_pos_as_xyz
'x, y, z'
'-x, -y, -z'

loop_
_atom_site_type_symbol
_atom_site_label
_atom_site_fract_x
_atom_site_fract_y
_atom_site_fract_z
_atom_site_U_iso_or_equiv
_atom_site_adp_type
_atom_site_calc_flag
_atom_site_refinement_flags
_atom_site_occupancy
O O1 0.16661(12) 0.12721(11) 0.04244(7) 0.0310(2) Uani d . 1
O O2 0.47000(16) 0.80604(11) 0.20743(8) 0.0415(3) Uani d . 1
N N1 0.03339(12) 0.02432(11) 0.23167(8) 0.0210(2) Uani d . 1
N N2 -0.09106(14) -0.13164(13) 0.40539(9) 0.0283(2) Uani d . 1
N N3 0.36038(12) 0.68354(11) 0.39741(8) 0.0218(2) Uani d . 1
N N4 0.29466(14) 0.58810(13) 0.59146(9) 0.0295(3) Uani d . 1
C C1 0.22154(14) 0.26822(13) 0.18283(9) 0.0203(2) Uani d . 1
C C2 0.10774(15) 0.36403(14) 0.24775(10) 0.0232(2) Uani d . 1
H H2 -0.0131 0.3390 0.2716 0.028 Uiso calc R 1
C C3 0.16897(15) 0.49918(14) 0.27918(10) 0.0241(3) Uani d . 1
H H3 0.0896 0.5641 0.3251 0.029 Uiso calc R 1
C C4 0.34301(15) 0.53801(13) 0.24380(9) 0.0213(2) Uani d . 1
C C5 0.64569(15) 0.48032(14) 0.13580(10) 0.0239(3) Uani d . 1
H H5 0.6884 0.5734 0.1543 0.029 Uiso calc R 1
C C6 0.75845(15) 0.38311(15) 0.07210(10) 0.0265(3) Uani d . 1
H H6 0.8790 0.4093 0.0469 0.032 Uiso calc R 1
C C7 0.69879(15) 0.24532(15) 0.04344(10) 0.0259(3) Uani d . 1
H H7 0.7791 0.1787 -0.0007 0.031 Uiso calc R 1
C C8 0.52513(15) 0.20601(13) 0.07870(10) 0.0228(2) Uani d . 1
H H8 0.4861 0.1122 0.0589 0.027 Uiso calc R 1
C C9 0.40387(14) 0.30386(13) 0.14421(9) 0.0187(2) Uani d . 1
C C10 0.46553(14) 0.44349(13) 0.17450(9) 0.0195(2) Uani d . 1
C C11 0.14522(14) 0.13672(14) 0.14352(10) 0.0218(2) Uani d . 1
C C12 -0.07815(15) -0.08186(14) 0.20942(11) 0.0242(3) Uani d . 1
H H12 -0.0975 -0.0883 0.1350 0.029 Uiso calc R 1
C C13 -0.15278(15) -0.17341(14) 0.31559(11) 0.0267(3) Uani d . 1
H H13 -0.2369 -0.2561 0.3278 0.032 Uiso calc R 1
C C14 0.01902(15) -0.01270(14) 0.35243(10) 0.0243(3) Uani d . 1
H H14 0.0816 0.0418 0.3918 0.029 Uiso calc R 1
C C15 0.39887(16) 0.68710(14) 0.27606(10) 0.0244(3) Uani d . 1
C C16 0.39443(16) 0.81172(14) 0.44629(11) 0.0270(3) Uani d . 1
H H16 0.4378 0.9193 0.4055 0.032 Uiso calc R 1
C C17 0.35311(16) 0.75141(16) 0.56371(11) 0.0298(3) Uani d . 1
H H17 0.3626 0.8124 0.6200 0.036 Uiso calc R 1
C C18 0.30115(15) 0.55232(14) 0.49077(10) 0.0237(2) Uani d . 1
H H18 0.2687 0.4476 0.4824 0.028 Uiso calc R 1

loop_
_atom_site_aniso_label
_atom_site_aniso_U_11
_atom_site_aniso_U_22
_atom_site_aniso_U_33
_atom_site_aniso_U_12
_atom_site_aniso_U_13
_atom_site_aniso_U_23
O1 0.0351(5) 0.0394(5) 0.0207(4) -0.0145(4) 0.0000(3) -0.0111(4)
O2 0.0685(7) 0.0272(5) 0.0273(5) -0.0219(4) -0.0034(5) -0.0019(4)
N1 0.0194(5) 0.0232(4) 0.0206(5) -0.0059(4) -0.0028(4) -0.0051(4)
N2 0.0274(5) 0.0283(5) 0.0258(5) -0.0047(4) -0.0028(4) -0.0008(4)
N3 0.0227(5) 0.0192(4) 0.0237(5) -0.0019(4) -0.0020(4) -0.0075(4)
N4 0.0273(5) 0.0370(6) 0.0244(5) -0.0059(4) 0.0008(4) -0.0109(4)
C1 0.0211(5) 0.0216(5) 0.0182(5) -0.0044(4) -0.0033(4) -0.0039(4)
C2 0.0178(5) 0.0286(6) 0.0234(5) -0.0045(4) -0.0014(4) -0.0075(4)
C3 0.0242(6) 0.0246(5) 0.0232(5) 0.0008(4) -0.0018(4) -0.0084(4)
C4 0.0264(6) 0.0186(5) 0.0190(5) -0.0041(4) -0.0046(4) -0.0034(4)
C5 0.0241(6) 0.0255(5) 0.0216(5) -0.0082(4) -0.0050(4) -0.0014(4)
C6 0.0175(5) 0.0342(6) 0.0235(6) -0.0046(4) -0.0019(4) 0.0009(4)
C7 0.0225(6) 0.0274(6) 0.0234(5) 0.0035(4) -0.0001(4) -0.0032(4)
C8 0.0250(6) 0.0197(5) 0.0216(5) -0.0012(4) -0.0024(4) -0.0031(4)
C9 0.0196(5) 0.0191(5) 0.0162(5) -0.0029(4) -0.0027(4) -0.0017(4)
C10 0.0216(5) 0.0194(5) 0.0163(5) -0.0030(4) -0.0041(4) -0.0007(4)
C11 0.0194(5) 0.0244(5) 0.0217(5) -0.0049(4) -0.0021(4) -0.0060(4)
C12 0.0221(5) 0.0241(5) 0.0284(6) -0.0051(4) -0.0064(4) -0.0070(4)
C13 0.0229(6) 0.0233(5) 0.0322(6) -0.0055(4) -0.0039(5) -0.0028(4)
C14 0.0236(5) 0.0276(6) 0.0208(5) -0.0031(4) -0.0036(4) -0.0042(4)
C15 0.0298(6) 0.0208(5) 0.0223(5) -0.0042(4) -0.0038(4) -0.0045(4)
C16 0.0271(6) 0.0231(5) 0.0343(6) -0.0015(4) -0.0054(5) -0.0136(5)
C17 0.0267(6) 0.0353(6) 0.0314(6) -0.0020(5) -0.0027(5) -0.0181(5)
C18 0.0230(5) 0.0246(5) 0.0223(5) -0.0039(4) 0.0002(4) -0.0065(4)

loop_
_atom_type_symbol
_atom_type_description
_atom_type_scat_dispersion_real
_atom_type_scat_dispersion_imag
_atom_type_scat_source
C C 0.0033 0.0016 'International Tables Vol C Tables 4.2.6.8 and 6.1.1.4'
H H 0.0000 0.0000 'International Tables Vol C Tables 4.2.6.8 and 6.1.1.4'
N N 0.0061 0.0033 'International Tables Vol C Tables 4.2.6.8 and 6.1.1.4'
O O 0.0106 0.0060 'International Tables Vol C Tables 4.2.6.8 and 6.1.1.4'

loop_
_geom_angle_atom_site_label_1
_geom_angle_atom_site_label_2
_geom_angle_atom_site_label_3
_geom_angle
C14 N1 C12 106.45(9)
C14 N1 C11 129.13(10)
C12 N1 C11 124.28(9)
C14 N2 C13 105.02(10)
C18 N3 C16 105.98(9)
C18 N3 C15 128.77(9)
C16 N3 C15 124.94(10)
C18 N4 C17 104.96(10)
C2 C1 C9 121.28(10)
C2 C1 C11 117.45(10)
C9 C1 C11 120.98(10)
C1 C2 C3 120.30(10)
C1 C2 H2 119.8
C3 C2 H2 119.8
C4 C3 C2 120.34(10)
C4 C3 H3 119.8
C2 C3 H3 119.8
C3 C4 C10 121.27(10)
C3 C4 C15 117.86(10)
C10 C4 C15 120.83(10)
C6 C5 C10 120.54(10)
C6 C5 H5 119.7
C10 C5 H5 119.7
C5 C6 C7 120.88(11)
C5 C6 H6 119.6
C7 C6 H6 119.6
C8 C7 C6 120.39(11)
C8 C7 H7 119.8
C6 C7 H7 119.8
C7 C8 C9 120.56(10)
C7 C8 H8 119.7
C9 C8 H8 119.7
C8 C9 C1 122.69(10)
C8 C9 C10 118.94(10)
C1 C9 C10 118.37(10)
C5 C10 C4 122.89(10)
C5 C10 C9 118.68(10)
C4 C10 C9 118.42(10)
O1 C11 N1 119.55(10)
O1 C11 C1 124.12(10)
N1 C11 C1 116.22(9)
C13 C12 N1 105.40(10)
C13 C12 H12 127.3
N1 C12 H12 127.3
C12 C13 N2 111.48(10)
C12 C13 H13 124.3
N2 C13 H13 124.3
N2 C14 N1 111.64(10)
N2 C14 H14 124.2
N1 C14 H14 124.2
O2 C15 N3 119.61(11)
O2 C15 C4 125.04(11)
N3 C15 C4 115.35(9)
C17 C16 N3 105.66(10)
C17 C16 H16 127.2
N3 C16 H16 127.2
C16 C17 N4 111.04(11)
C16 C17 H17 124.5
N4 C17 H17 124.5
N4 C18 N3 112.35(10)
N4 C18 H18 123.8
N3 C18 H18 123.8

loop_
_geom_bond_atom_site_label_1
_geom_bond_atom_site_label_2
_geom_bond_distance
O1 C11 1.2065(14)
O2 C15 1.2012(15)
N1 C14 1.3854(14)
N1 C12 1.3917(14)
N1 C11 1.4127(14)
N2 C14 1.3052(15)
N2 C13 1.3933(16)
N3 C18 1.3782(14)
N3 C16 1.3906(14)
N3 C15 1.4124(15)
N4 C18 1.2985(15)
N4 C17 1.3915(16)
C1 C2 1.3701(16)
C1 C9 1.4303(15)
C1 C11 1.4910(14)
C2 C3 1.4047(16)
C2 H2 0.9500
C3 C4 1.3736(16)
C3 H3 0.9500
C4 C10 1.4260(15)
C4 C15 1.4936(15)
C5 C6 1.3656(17)
C5 C10 1.4166(15)
C5 H5 0.9500
C6 C7 1.4008(17)
C6 H6 0.9500
C7 C8 1.3717(16)
C7 H7 0.9500
C8 C9 1.4131(15)
C8 H8 0.9500
C9 C10 1.4317(14)
C12 C13 1.3460(17)
C12 H12 0.9500
C13 H13 0.9500
C14 H14 0.9500
C16 C17 1.3489(18)
C16 H16 0.9500
C17 H17 0.9500
C18 H18 0.9500

loop_
_geom_hbond_atom_site_label_D
_geom_hbond_atom_site_label_H
_geom_hbond_atom_site_label_A
_geom_hbond_site_symmetry_A
_geom_hbond_distance_DH
_geom_hbond_distance_HA
_geom_hbond_distance_DA
_geom_hbond_angle_DHA
C12 H12 O1 2_555 0.95 2.40 3.349(3) 174
C2 H2 N4 2_566 0.95 2.56 3.351(2) 141

loop_
_geom_torsion_atom_site_label_1
_geom_torsion_atom_site_label_2
_geom_torsion_atom_site_label_3
_geom_torsion_atom_site_label_4
_geom_torsion
C9 C1 C2 C3 -0.81(17)
C11 C1 C2 C3 -174.67(10)
C1 C2 C3 C4 0.89(17)
C2 C3 C4 C10 0.16(17)
C2 C3 C4 C15 177.72(10)
C10 C5 C6 C7 0.11(17)
C5 C6 C7 C8 0.25(17)
C6 C7 C8 C9 0.09(17)
C7 C8 C9 C1 179.90(10)
C7 C8 C9 C10 -0.78(16)
C2 C1 C9 C8 179.02(10)
C11 C1 C9 C8 -7.33(16)
C2 C1 C9 C10 -0.31(15)
C11 C1 C9 C10 173.34(9)
C6 C5 C10 C4 178.32(10)
C6 C5 C10 C9 -0.79(16)
C3 C4 C10 C5 179.63(10)
C15 C4 C10 C5 2.14(16)
C3 C4 C10 C9 -1.26(16)
C15 C4 C10 C9 -178.74(9)
C8 C9 C10 C5 1.11(15)
C1 C9 C10 C5 -179.53(9)
C8 C9 C10 C4 -178.04(9)
C1 C9 C10 C4 1.31(14)
C14 N1 C11 O1 164.40(11)
C12 N1 C11 O1 -10.71(17)
C14 N1 C11 C1 -19.18(16)
C12 N1 C11 C1 165.71(10)
C2 C1 C11 O1 124.56(13)
C9 C1 C11 O1 -49.33(16)
C2 C1 C11 N1 -51.68(14)
C9 C1 C11 N1 134.43(10)
C14 N1 C12 C13 0.56(12)
C11 N1 C12 C13 176.61(10)
N1 C12 C13 N2 -0.92(13)
C14 N2 C13 C12 0.93(14)
C13 N2 C14 N1 -0.54(13)
C12 N1 C14 N2 0.00(13)
C11 N1 C14 N2 -175.79(10)
C18 N3 C15 O2 -170.83(12)
C16 N3 C15 O2 1.80(18)
C18 N3 C15 C4 9.99(17)
C16 N3 C15 C4 -177.38(10)
C3 C4 C15 O2 -122.84(14)
C10 C4 C15 O2 54.73(17)
C3 C4 C15 N3 56.29(14)
C10 C4 C15 N3 -126.14(11)
C18 N3 C16 C17 -0.46(12)
C15 N3 C16 C17 -174.48(11)
N3 C16 C17 N4 0.37(13)
C18 N4 C17 C16 -0.12(14)
C17 N4 C18 N3 -0.18(13)
C16 N3 C18 N4 0.41(13)
C15 N3 C18 N4 174.13(11)

loop_
_cod_related_entry_id
_cod_related_entry_database
_cod_related_entry_code
1 ChemSpider 21127259
